data_7250481
loop_
_publ_author_name
'Bahrani-Pour, Maryam'
'Beheshti, Azizolla'
'Sedaghat, Tahereh'
'Samiee, Sepideh'
'Soleymani-babadi, Susan'
'Shakeri, Fatemeh'
'Janczak, Jan'
'Parisi, Emmanuele'

_publ_section_title
;
 Effect of anion variation on the iodine adsorption capacity of new
 silver(i)-dithione coordination polymers
;
_journal_issue 24
_journal_name_full CrystEngComm
_journal_page_first 4102
_journal_page_last 4115
_journal_paper_doi 10.1039/D5CE00275C
_journal_volume 27
_journal_year 2025
_chemical_formula_moiety 'C32 H36 Ag N8 S4, C N S'
_chemical_formula_sum 'C33 H36 Ag N9 S5'
_chemical_formula_weight 826.88
_space_group_crystal_system triclinic
_space_group_IT_number 2
_space_group_name_Hall '-P 1'
_space_group_name_H-M_alt 'P -1'
_atom_sites_solution_hydrogens geom
_atom_sites_solution_primary dual
_audit_creation_date 2023-09-25
_audit_creation_method
;
Olex2 1.5
(compiled 2023.08.24 svn.re1ec1418 for OlexSys, GUI svn.r6817)
;
_audit_update_record
;
2024-07-03 deposited with the CCDC.	2025-05-13 downloaded from the CCDC.
;
_cell_angle_alpha 92.035(2)
_cell_angle_beta 103.887(3)
_cell_angle_gamma 94.377(2)
_cell_formula_units_Z 2
_cell_length_a 8.4341(3)
_cell_length_b 13.2016(3)
_cell_length_c 16.9441(6)
_cell_measurement_reflns_used 9967
_cell_measurement_temperature 293
_cell_measurement_theta_max 66.4220
_cell_measurement_theta_min 3.3550
_cell_volume 1823.31(10)
_computing_cell_refinement 'CrysAlisPro 1.171.42.101a (Rigaku OD, 2023)'
_computing_data_collection 'CrysAlisPro 1.171.42.101a (Rigaku OD, 2023)'
_computing_data_reduction 'CrysAlisPro 1.171.42.101a (Rigaku OD, 2023)'
_computing_molecular_graphics 'Olex2 1.5 (Dolomanov et al., 2009)'
_computing_publication_material 'Olex2 1.5 (Dolomanov et al., 2009)'
_computing_structure_refinement 'SHELXL 2016/6 (Sheldrick, 2015)'
_computing_structure_solution 'SHELXT  (Sheldrick, 2015)'
_diffrn_ambient_temperature 293
_diffrn_detector 'CCD plate'
_diffrn_detector_area_resol_mean 5.1990
_diffrn_detector_type AtlasS2
_diffrn_measured_fraction_theta_full 0.995
_diffrn_measured_fraction_theta_max 0.995
_diffrn_measurement_details
;
List of Runs (angles in degrees, time in seconds):

  # Type    Start    End  Width  t~exp~   \w     \q     \k     \f   Frames
#--------------------------------------------------------------------------
  1  \w    -71.00 -35.00   1.00    1.00    --  -42.64 132.00 116.00   36
  2  \w    -92.00 -66.00   1.00    1.00    --  -42.64 137.00 -66.00   26
  3  \w     24.00  49.00   1.00    1.00    --   42.64-132.00  46.00   25
  4  \w     73.00  98.00   1.00    1.00    --   42.64 137.00 -66.00   25
  5  \w     28.00  53.00   1.00    1.00    --   42.64-137.00-130.00   25
  6  \w     57.00  88.00   1.00    1.00    --   92.50-137.00-130.00   31
  7  \w     94.00 119.00   1.00    1.00    --   92.50 132.00 116.00   25
  8  \w     32.00  57.00   1.00    1.00    --   92.50-132.00  46.00   25
  9  \w     90.00 115.00   1.00    1.00    --   92.50 137.00 -66.00   25
 10  \w     15.00 116.00   1.00    1.00    --   42.64  57.00 -60.00  101
 11  \w     24.00  86.00   1.00    1.00    --   42.64-125.00 150.00   62
 12  \w     19.00 116.00   1.00    1.00    --   42.64  37.00  60.00   97
 13  \w     77.00 104.00   1.00    1.00    --   92.50 -87.00 -79.49   27
 14  \w     77.00 109.00   1.00    1.00    --   92.50  45.00  90.00   32
 15  \w     26.00 112.00   1.00    1.00    --   92.50 -88.00 145.60   86
 16  \w     80.00 105.00   1.00    1.00    --   92.50 -87.00 -51.70   25
 17  \w     11.00  47.00   1.00    1.00    --   92.50 -87.00 -51.70   36
 18  \w     58.00 128.00   1.00    1.00    --   92.50 -88.00-124.26   70
 19  \w     14.00  61.00   1.00    1.00    --   92.50 -94.00   0.00   47
 20  \w     25.00 115.00   1.00    1.00    --   92.50 -38.00  15.27   90
 21  \w    132.00 158.00   1.00    1.00    --   92.50  45.00  90.00   26
 22  \w     44.00  81.00   1.00    1.00    --   92.50 -94.00  30.00   37
 23  \w     67.00 118.00   1.00    1.00    --   92.50 -45.00 120.00   51
 24  \w     57.00 108.00   1.00    1.00    --   92.50 -87.00 -19.15   51
 25  \w     54.00 105.00   1.00    1.00    --   92.50 -87.00  99.25   51
 26  \w     16.00 119.00   1.00    1.00    --   92.50 -30.00 120.00  103
 27  \w     15.00  41.00   1.00    1.00    --   92.50 -88.00-124.26   26
 28  \w     38.00  81.00   1.00    1.00    --   92.50 -94.00 -90.00   43
 29  \w     11.00 136.00   1.00    1.00    --   92.50 -15.00   0.00  125
 30  \w     10.00  44.00   1.00    1.00    --   92.50 -87.00  27.27   34
 31  \w     65.00 105.00   1.00    1.00    --   92.50 -87.00  69.93   40
 32  \w     36.00  62.00   1.00    1.00    --   92.50 -87.00 -79.49   26
 33  \w     64.00 128.00   1.00    1.00    --   92.50  61.00 -30.00   64
 34  \w     75.00 101.00   1.00    1.00    --   92.50  61.00 150.00   26
 35  \w    129.00 155.00   1.00    1.00    --   92.50  61.00 150.00   26
 36  \w     50.00  75.00   1.00    1.00    --   92.50 -61.00 120.00   25
 37  \w     97.00 122.00   1.00    1.00    --   92.50 -61.00 120.00   25
 38  \w     99.00 126.00   1.00    1.00    --   92.50 -88.00-170.82   27
 39  \w    105.00 139.00   1.00    1.00    --   92.50 -15.00 120.00   34
 40  \w     39.00  71.00   1.00    1.00    --   92.50 -94.00-150.00   32
 41  \w     41.00  76.00   1.00    1.00    --   92.50 -94.00  60.00   35
 42  \w     96.00 137.00   1.00    1.00    --   92.50 125.00 150.00   41
 43  \w     67.00  92.00   1.00    1.00    --   92.50 -61.00  90.00   25
 44  \w     65.00 125.00   1.00    1.00    --   92.50  30.00 -30.00   60
 45  \w     74.00 110.00   1.00    1.00    --   92.50 -88.00  33.38   36
 46  \w     46.00  71.00   1.00    1.00    --   92.50   1.00 -14.59   25
 47  \w     52.00  77.00   1.00    1.00    --   92.50-125.00   0.00   25
;
_diffrn_measurement_device 'four-circle diffractometer'
_diffrn_measurement_device_type 'Xcalibur, AtlasS2, Gemini ultra'
_diffrn_measurement_method '\w scans'
_diffrn_orient_matrix_type 'CrysAlisPro convention (1999,Acta A55,543-557)'
_diffrn_orient_matrix_UB_11 -0.1881019000
_diffrn_orient_matrix_UB_12 -0.0082218000
_diffrn_orient_matrix_UB_13 -0.0145876000
_diffrn_orient_matrix_UB_21 -0.0170100000
_diffrn_orient_matrix_UB_22 -0.0076061000
_diffrn_orient_matrix_UB_23 -0.0926439000
_diffrn_orient_matrix_UB_31 -0.0022308000
_diffrn_orient_matrix_UB_32 -0.1166812000
_diffrn_orient_matrix_UB_33 0.0018265000
_diffrn_radiation_monochromator mirror
_diffrn_radiation_probe x-ray
_diffrn_radiation_type 'Cu K\a'
_diffrn_radiation_wavelength 1.54184
_diffrn_reflns_av_R_equivalents 0.0552
_diffrn_reflns_av_unetI/netI 0.0471
_diffrn_reflns_Laue_measured_fraction_full 0.995
_diffrn_reflns_Laue_measured_fraction_max 0.995
_diffrn_reflns_limit_h_max 10
_diffrn_reflns_limit_h_min -10
_diffrn_reflns_limit_k_max 13
_diffrn_reflns_limit_k_min -15
_diffrn_reflns_limit_l_max 20
_diffrn_reflns_limit_l_min -19
_diffrn_reflns_number 25225
_diffrn_reflns_point_group_measured_fraction_full 0.995
_diffrn_reflns_point_group_measured_fraction_max 0.995
_diffrn_reflns_theta_full 66.944
_diffrn_reflns_theta_max 66.944
_diffrn_reflns_theta_min 2.690
_diffrn_source 'fine-focus sealed X-ray tube'
_diffrn_source_type 'Enhance Ultra (Cu) X-ray Source'
_exptl_absorpt_coefficient_mu 7.415
_exptl_absorpt_correction_T_max 1.00000
_exptl_absorpt_correction_T_min 0.55358
_exptl_absorpt_correction_type analytical
_exptl_absorpt_process_details
;
CrysAlisPro 1.171.42.101a (Rigaku Oxford Diffraction, 2023)
Empirical absorption correction using spherical harmonics,
implemented in SCALE3 ABSPACK scaling algorithm.
;
_exptl_crystal_colour 'clear light colourless'
_exptl_crystal_colour_lustre clear
_exptl_crystal_colour_modifier light
_exptl_crystal_colour_primary colourless
_exptl_crystal_density_diffrn 1.506
_exptl_crystal_description block
_exptl_crystal_F_000 848
_exptl_crystal_size_max 0.15
_exptl_crystal_size_mid 0.12
_exptl_crystal_size_min 0.11
_refine_diff_density_max 0.809
_refine_diff_density_min -0.785
_refine_diff_density_rms 0.070
_refine_ls_extinction_coef 0.00308(18)
_refine_ls_extinction_expression Fc^*^=kFc[1+0.001xFc^2^\l^3^/sin(2\q)]^-1/4^
_refine_ls_extinction_method 'SHELXL-2016/6 (Sheldrick 2016)'
_refine_ls_goodness_of_fit_ref 1.027
_refine_ls_hydrogen_treatment constr
_refine_ls_matrix_type full
_refine_ls_number_parameters 438
_refine_ls_number_reflns 6439
_refine_ls_number_restraints 0
_refine_ls_restrained_S_all 1.027
_refine_ls_R_factor_all 0.0463
_refine_ls_R_factor_gt 0.0390
_refine_ls_shift/su_max 0.002
_refine_ls_shift/su_mean 0.000
_refine_ls_structure_factor_coef Fsqd
_refine_ls_weighting_details 'w=1/[\s^2^(Fo^2^)+(0.0531P)^2^+0.6906P] where P=(Fo^2^+2Fc^2^)/3'
_refine_ls_weighting_scheme calc
_refine_ls_wR_factor_gt 0.0963
_refine_ls_wR_factor_ref 0.1022
_reflns_Friedel_coverage 0.000
_reflns_number_gt 5556
_reflns_number_total 6439
_reflns_threshold_expression 'I > 2\s(I)'
_cod_data_source_file d5ce00275c2.cif
_cod_data_source_block mb101
_cod_depositor_comments 'Adding full bibliography for 7250475--7250481.cif.'
_cod_database_code 7250481
_shelx_shelxl_version_number 2016/6
_shelx_space_group_comment
;
The symmetry employed for this shelxl refinement is uniquely defined
by the following loop, which should always be used as a source of
symmetry information in preference to the above space-group names.
They are only intended as comments.
;
_reflns_odcompleteness_completeness 99.20
_reflns_odcompleteness_iscentric 1
_reflns_odcompleteness_theta 66.97
_olex2_refinement_description
;
1. Fixed Uiso
 At 1.2 times of:
  All C(H) groups, All C(H,H) groups
 At 1.5 times of:
  All C(H,H,H) groups
2.a Secondary CH2 refined with riding coordinates:
 C21(H21A,H21B), C28(H28A,H28B), C12(H12A,H12B), C5(H5A,H5B)
2.b Aromatic/amide H refined with riding coordinates:
 C25(H25), C26(H26), C24(H24), C7(H7), C8(H8), C10(H10), C32(H32), C23(H23),
 C14(H14), C27(H27), C20(H20), C13(H13), C19(H19), C3(H3), C11(H11), C2(H2)
2.c Idealised Me refined as rotating group:
 C1(H1A,H1B,H1C), C18(H18A,H18B,H18C), C30(H30A,H30B,H30C), C16(H16A,H16B,H16C)
;
_olex2_date_sample_data_collection 2023-09-21
_olex2_submission_original_sample_id MB101
_olex2_submission_special_instructions 'No special instructions were received'
_oxdiff_exptl_absorpt_empirical_details
;
Empirical correction (ABSPACK) includes:
- Absorption correction using spherical harmonics
- Frame scaling
;
_oxdiff_exptl_absorpt_empirical_full_max 2.079
_oxdiff_exptl_absorpt_empirical_full_min 0.728

loop_
_space_group_symop_operation_xyz
'x, y, z'
'-x, -y, -z'

loop_
_atom_site_label
_atom_site_type_symbol
_atom_site_fract_x
_atom_site_fract_y
_atom_site_fract_z
_atom_site_U_iso_or_equiv
_atom_site_adp_type
_atom_site_occupancy
_atom_site_site_symmetry_order
_atom_site_calc_flag
_atom_site_refinement_flags_posn
_atom_site_refinement_flags_adp
_atom_site_refinement_flags_occupancy
_atom_site_disorder_assembly
_atom_site_disorder_group
Ag01 Ag 0.17417(3) 0.74359(2) 0.82394(2) 0.04907(12) Uani 1 1 d . . . . .
S1 S 0.79593(11) 0.08005(6) 1.09768(5) 0.0477(2) Uani 1 1 d . . . . .
S3 S -0.10740(10) 0.71197(6) 0.72476(5) 0.0479(2) Uani 1 1 d . . . . .
S2 S 0.14372(12) 0.60803(6) 0.92643(5) 0.0525(2) Uani 1 1 d . . . . .
S4 S -0.42065(12) 0.29839(7) 0.23108(6) 0.0537(2) Uani 1 1 d . . . . .
S5 S -0.42522(15) 0.18327(9) 0.65717(7) 0.0725(3) Uani 1 1 d . . . . .
N7 N -0.4693(3) 0.2879(2) 0.38415(16) 0.0427(6) Uani 1 1 d . . . . .
N8 N -0.3990(3) 0.14790(19) 0.33877(17) 0.0452(6) Uani 1 1 d . . . . .
N1 N 0.9755(3) 0.1461(2) 0.99257(17) 0.0446(6) Uani 1 1 d . . . . .
N6 N -0.0471(3) 0.78623(19) 0.58585(17) 0.0435(6) Uani 1 1 d . . . . .
N4 N -0.1619(3) 0.5148(2) 0.86331(17) 0.0460(6) Uani 1 1 d . . . . .
N5 N -0.1296(4) 0.89771(19) 0.65895(17) 0.0458(6) Uani 1 1 d . . . . .
N3 N 0.0179(3) 0.45984(19) 0.80476(17) 0.0450(6) Uani 1 1 d . . . . .
N2 N 0.7147(3) 0.1417(2) 0.94161(17) 0.0457(6) Uani 1 1 d . . . . .
C15 C -0.0025(4) 0.5267(2) 0.86372(19) 0.0397(7) Uani 1 1 d . . . . .
C4 C 0.8289(4) 0.1240(2) 1.00970(19) 0.0382(7) Uani 1 1 d . . . . .
C22 C -0.1253(4) 0.6153(2) 0.5160(2) 0.0394(7) Uani 1 1 d . . . . .
N9 N -0.1216(5) 0.2013(3) 0.6185(2) 0.0707(9) Uani 1 1 d . . . . .
C25 C -0.2696(4) 0.4488(2) 0.5080(2) 0.0437(7) Uani 1 1 d . . . . .
H25 H -0.282628 0.386666 0.530852 0.052 Uiso 1 1 calc R U . . .
C26 C -0.1473(4) 0.5221(2) 0.5483(2) 0.0430(7) Uani 1 1 d . . . . .
H26 H -0.079046 0.508205 0.597811 0.052 Uiso 1 1 calc R U . . .
C29 C -0.4267(4) 0.2442(2) 0.31909(19) 0.0387(7) Uani 1 1 d . . . . .
C17 C -0.0935(4) 0.7999(2) 0.65572(19) 0.0382(6) Uani 1 1 d . . . . .
C9 C 0.2637(4) 0.3632(2) 0.8201(2) 0.0456(7) Uani 1 1 d . . . . .
C33 C -0.3724(4) 0.4676(2) 0.4339(2) 0.0410(7) Uani 1 1 d . . . . .
C31 C -0.2473(6) 0.1927(2) 0.6337(2) 0.0540(9) Uani 1 1 d . . . . .
C24 C -0.3503(5) 0.5614(3) 0.4022(2) 0.0550(9) Uani 1 1 d . . . . .
H24 H -0.418571 0.575725 0.352806 0.066 Uiso 1 1 calc R U . . .
C21 C 0.0120(4) 0.6925(2) 0.5591(2) 0.0482(8) Uani 1 1 d . . . . .
H21A H 0.077715 0.662676 0.606129 0.058 Uiso 1 1 calc R U . . .
H21B H 0.081980 0.709151 0.522734 0.058 Uiso 1 1 calc R U . . .
C28 C -0.5124(4) 0.3926(3) 0.3900(3) 0.0541(9) Uani 1 1 d . . . . .
H28A H -0.599942 0.393905 0.418069 0.065 Uiso 1 1 calc R U . . .
H28B H -0.554360 0.414486 0.335454 0.065 Uiso 1 1 calc R U . . .
C6 C 0.4432(4) 0.2075(3) 0.8932(2) 0.0488(8) Uani 1 1 d . . . . .
C7 C 0.3324(5) 0.1903(3) 0.8187(2) 0.0555(9) Uani 1 1 d . . . . .
H7 H 0.317234 0.126029 0.792348 0.067 Uiso 1 1 calc R U . . .
C8 C 0.2435(5) 0.2674(3) 0.7827(2) 0.0544(9) Uani 1 1 d . . . . .
H8 H 0.168918 0.254275 0.732562 0.065 Uiso 1 1 calc R U . . .
C10 C 0.3730(5) 0.3802(3) 0.8956(3) 0.0563(9) Uani 1 1 d . . . . .
H10 H 0.387508 0.444181 0.922344 0.068 Uiso 1 1 calc R U . . .
C32 C -0.4720(5) 0.2179(3) 0.4419(2) 0.0554(9) Uani 1 1 d . . . . .
H32 H -0.499935 0.228904 0.491133 0.066 Uiso 1 1 calc R U . . .
C23 C -0.2288(5) 0.6342(3) 0.4427(2) 0.0530(8) Uani 1 1 d . . . . .
H23 H -0.216549 0.696640 0.420128 0.064 Uiso 1 1 calc R U . . .
C14 C -0.2417(5) 0.4415(3) 0.8051(3) 0.0578(9) Uani 1 1 d . . . . .
H14 H -0.352713 0.419643 0.793335 0.069 Uiso 1 1 calc R U . . .
C27 C -0.4274(5) 0.1314(3) 0.4145(2) 0.0596(10) Uani 1 1 d . . . . .
H27 H -0.417302 0.071085 0.441384 0.071 Uiso 1 1 calc R U . . .
C20 C -0.0562(5) 0.8749(3) 0.5448(3) 0.0613(10) Uani 1 1 d . . . . .
H20 H -0.031192 0.884881 0.494954 0.074 Uiso 1 1 calc R U . . .
C13 C -0.1313(5) 0.4072(3) 0.7685(2) 0.0566(9) Uani 1 1 d . . . . .
H13 H -0.151073 0.357288 0.726336 0.068 Uiso 1 1 calc R U . . .
C19 C -0.1079(6) 0.9436(3) 0.5904(2) 0.0622(10) Uani 1 1 d . . . . .
H19 H -0.125888 1.010497 0.578038 0.075 Uiso 1 1 calc R U . . .
C12 C 0.1692(5) 0.4485(3) 0.7796(2) 0.0567(9) Uani 1 1 d . . . . .
H12A H 0.238469 0.511944 0.792497 0.068 Uiso 1 1 calc R U . . .
H12B H 0.143308 0.435390 0.721001 0.068 Uiso 1 1 calc R U . . .
C1 C 1.1322(5) 0.1386(3) 1.0499(3) 0.0617(10) Uani 1 1 d . . . . .
H1A H 1.142464 0.185124 1.096022 0.093 Uiso 1 1 calc R U . . .
H1B H 1.219405 0.155389 1.023823 0.093 Uiso 1 1 calc R U . . .
H1C H 1.138463 0.070460 1.067567 0.093 Uiso 1 1 calc R U . . .
C3 C 0.7916(5) 0.1744(3) 0.8828(2) 0.0603(10) Uani 1 1 d . . . . .
H3 H 0.740422 0.191177 0.830493 0.072 Uiso 1 1 calc R U . . .
C11 C 0.4606(5) 0.3024(3) 0.9315(3) 0.0635(10) Uani 1 1 d . . . . .
H11 H 0.532625 0.314651 0.982489 0.076 Uiso 1 1 calc R U . . .
C18 C -0.1819(6) 0.9460(3) 0.7261(2) 0.0632(10) Uani 1 1 d . . . . .
H18A H -0.243828 0.896447 0.749401 0.095 Uiso 1 1 calc R U . . .
H18B H -0.248939 0.999675 0.706273 0.095 Uiso 1 1 calc R U . . .
H18C H -0.087244 0.973724 0.766953 0.095 Uiso 1 1 calc R U . . .
C5 C 0.5379(5) 0.1221(3) 0.9321(3) 0.0659(11) Uani 1 1 d . . . . .
H5A H 0.516341 0.112369 0.985114 0.079 Uiso 1 1 calc R U . . .
H5B H 0.499558 0.059641 0.898784 0.079 Uiso 1 1 calc R U . . .
C2 C 0.9516(5) 0.1775(3) 0.9143(2) 0.0594(10) Uani 1 1 d . . . . .
H2 H 1.033247 0.197327 0.888209 0.071 Uiso 1 1 calc R U . . .
C30 C -0.3541(6) 0.0713(3) 0.2860(3) 0.0653(11) Uani 1 1 d . . . . .
H30A H -0.420705 0.073612 0.231628 0.098 Uiso 1 1 calc R U . . .
H30B H -0.371211 0.005084 0.305772 0.098 Uiso 1 1 calc R U . . .
H30C H -0.240659 0.084654 0.285814 0.098 Uiso 1 1 calc R U . . .
C16 C -0.2405(5) 0.5746(3) 0.9151(3) 0.0660(11) Uani 1 1 d . . . . .
H16A H -0.160527 0.599880 0.963560 0.099 Uiso 1 1 calc R U . . .
H16B H -0.325739 0.532295 0.929614 0.099 Uiso 1 1 calc R U . . .
H16C H -0.286917 0.630686 0.886079 0.099 Uiso 1 1 calc R U . . .

loop_
_atom_site_aniso_label
_atom_site_aniso_U_11
_atom_site_aniso_U_22
_atom_site_aniso_U_33
_atom_site_aniso_U_23
_atom_site_aniso_U_13
_atom_site_aniso_U_12
Ag01 0.05396(18) 0.04956(17) 0.04356(16) 0.00316(10) 0.01362(11) -0.00218(10)
S1 0.0631(5) 0.0393(4) 0.0428(4) 0.0002(3) 0.0202(4) -0.0049(3)
S3 0.0476(5) 0.0458(4) 0.0449(4) 0.0074(3) 0.0034(4) -0.0066(3)
S2 0.0661(6) 0.0447(4) 0.0400(4) 0.0075(3) 0.0019(4) -0.0048(4)
S4 0.0583(5) 0.0587(5) 0.0541(5) 0.0139(4) 0.0284(4) 0.0156(4)
S5 0.0774(7) 0.0820(7) 0.0615(6) 0.0218(5) 0.0195(5) 0.0124(5)
N7 0.0375(14) 0.0497(15) 0.0421(14) -0.0135(12) 0.0165(12) -0.0036(11)
N8 0.0535(17) 0.0373(14) 0.0483(15) -0.0010(11) 0.0215(13) -0.0021(11)
N1 0.0432(15) 0.0466(15) 0.0489(15) 0.0018(12) 0.0201(13) 0.0065(11)
N6 0.0494(16) 0.0344(13) 0.0496(15) -0.0015(11) 0.0198(13) -0.0001(11)
N4 0.0482(16) 0.0425(14) 0.0493(16) 0.0093(12) 0.0139(13) 0.0073(11)
N5 0.0562(17) 0.0384(14) 0.0439(15) -0.0001(11) 0.0128(13) 0.0107(12)
N3 0.0513(16) 0.0388(14) 0.0475(15) 0.0058(11) 0.0159(13) 0.0062(11)
N2 0.0466(16) 0.0460(15) 0.0456(15) 0.0064(12) 0.0122(12) 0.0055(11)
C15 0.0509(19) 0.0302(14) 0.0385(16) 0.0108(12) 0.0103(14) 0.0039(12)
C4 0.0449(17) 0.0303(14) 0.0413(16) -0.0065(12) 0.0154(14) 0.0025(12)
C22 0.0354(16) 0.0392(16) 0.0475(18) -0.0089(13) 0.0193(14) 0.0033(12)
N9 0.074(3) 0.069(2) 0.070(2) -0.0053(17) 0.020(2) 0.0032(18)
C25 0.0414(18) 0.0362(16) 0.0546(19) -0.0063(14) 0.0147(15) 0.0034(12)
C26 0.0392(17) 0.0426(17) 0.0470(18) -0.0058(14) 0.0094(14) 0.0096(13)
C29 0.0322(15) 0.0416(16) 0.0428(17) -0.0084(13) 0.0138(13) -0.0032(12)
C17 0.0361(16) 0.0382(16) 0.0391(16) -0.0008(12) 0.0087(13) -0.0006(12)
C9 0.0483(19) 0.0446(17) 0.0510(19) 0.0055(14) 0.0254(16) 0.0042(14)
C33 0.0335(16) 0.0465(17) 0.0452(17) -0.0145(14) 0.0154(14) 0.0074(12)
C31 0.082(3) 0.0336(17) 0.0441(19) -0.0003(13) 0.0089(19) 0.0084(16)
C24 0.054(2) 0.062(2) 0.0470(19) -0.0031(16) 0.0092(16) 0.0047(16)
C21 0.0394(18) 0.0439(17) 0.064(2) -0.0107(15) 0.0198(16) 0.0020(13)
C28 0.0373(18) 0.055(2) 0.068(2) -0.0226(17) 0.0128(17) 0.0050(14)
C6 0.0398(18) 0.0497(19) 0.056(2) 0.0097(15) 0.0112(16) 0.0002(14)
C7 0.065(2) 0.0439(19) 0.056(2) -0.0051(16) 0.0110(18) 0.0063(16)
C8 0.067(2) 0.055(2) 0.0401(18) -0.0020(15) 0.0094(17) 0.0102(17)
C10 0.049(2) 0.049(2) 0.067(2) -0.0117(17) 0.0104(18) -0.0024(15)
C32 0.056(2) 0.070(2) 0.0386(18) -0.0042(16) 0.0156(16) -0.0111(17)
C23 0.062(2) 0.0494(19) 0.048(2) 0.0030(15) 0.0174(17) -0.0006(16)
C14 0.051(2) 0.052(2) 0.067(2) 0.0095(18) 0.0091(19) -0.0033(16)
C27 0.072(3) 0.059(2) 0.049(2) 0.0107(17) 0.0208(19) -0.0079(18)
C20 0.089(3) 0.0435(19) 0.059(2) 0.0068(16) 0.034(2) 0.0009(18)
C13 0.067(2) 0.0397(18) 0.056(2) 0.0007(15) 0.0057(19) -0.0079(16)
C19 0.090(3) 0.0425(19) 0.058(2) 0.0095(16) 0.023(2) 0.0106(18)
C12 0.067(2) 0.052(2) 0.060(2) 0.0132(17) 0.0294(19) 0.0104(17)
C1 0.045(2) 0.065(2) 0.074(3) 0.001(2) 0.0122(19) 0.0045(16)
C3 0.071(3) 0.070(2) 0.0431(19) 0.0112(17) 0.0194(19) 0.0077(19)
C11 0.050(2) 0.070(2) 0.060(2) -0.0088(19) -0.0034(18) -0.0018(17)
C18 0.079(3) 0.062(2) 0.051(2) -0.0105(17) 0.016(2) 0.0227(19)
C5 0.046(2) 0.059(2) 0.087(3) 0.023(2) 0.004(2) -0.0020(16)
C2 0.068(3) 0.068(2) 0.055(2) 0.0108(18) 0.037(2) 0.0096(18)
C30 0.082(3) 0.0423(19) 0.082(3) -0.0043(18) 0.040(2) 0.0060(17)
C16 0.072(3) 0.063(2) 0.076(3) 0.014(2) 0.036(2) 0.0229(19)

loop_
_atom_type_symbol
_atom_type_description
_atom_type_scat_dispersion_real
_atom_type_scat_dispersion_imag
_atom_type_scat_source
C C 0.0181 0.0091 'International Tables Vol C Tables 4.2.6.8 and 6.1.1.4'
H H 0.0000 0.0000 'International Tables Vol C Tables 4.2.6.8 and 6.1.1.4'
Ag Ag 0.1306 4.2820 'International Tables Vol C Tables 4.2.6.8 and 6.1.1.4'
N N 0.0311 0.0180 'International Tables Vol C Tables 4.2.6.8 and 6.1.1.4'
S S 0.3331 0.5567 'International Tables Vol C Tables 4.2.6.8 and 6.1.1.4'

loop_
_geom_angle_atom_site_label_1
_geom_angle_atom_site_label_2
_geom_angle_atom_site_label_3
_geom_angle
_geom_angle_site_symmetry_1
_geom_angle_site_symmetry_3
_geom_angle_publ_flag
S3 Ag01 S1 110.75(3) . 2_667 ?
S3 Ag01 S2 99.52(3) . . ?
S3 Ag01 S4 116.43(3) . 2_566 ?
S2 Ag01 S1 106.68(3) . 2_667 ?
S4 Ag01 S1 115.44(3) 2_566 2_667 ?
S4 Ag01 S2 106.14(3) 2_566 . ?
C4 S1 Ag01 96.81(10) . 2_667 ?
C17 S3 Ag01 101.33(11) . . ?
C15 S2 Ag01 98.54(10) . . ?
C29 S4 Ag01 113.71(11) . 2_566 ?
C29 N7 C28 125.0(3) . . ?
C29 N7 C32 109.8(3) . . ?
C32 N7 C28 125.1(3) . . ?
C29 N8 C27 110.0(3) . . ?
C29 N8 C30 124.8(3) . . ?
C27 N8 C30 125.1(3) . . ?
C4 N1 C1 124.0(3) . . ?
C4 N1 C2 109.5(3) . . ?
C2 N1 C1 126.5(3) . . ?
C17 N6 C21 124.9(3) . . ?
C17 N6 C20 110.0(3) . . ?
C20 N6 C21 125.0(3) . . ?
C15 N4 C14 110.1(3) . . ?
C15 N4 C16 124.9(3) . . ?
C14 N4 C16 124.9(3) . . ?
C17 N5 C19 109.7(3) . . ?
C17 N5 C18 124.4(3) . . ?
C19 N5 C18 125.9(3) . . ?
C15 N3 C13 109.1(3) . . ?
C15 N3 C12 126.3(3) . . ?
C13 N3 C12 124.6(3) . . ?
C4 N2 C3 109.5(3) . . ?
C4 N2 C5 124.1(3) . . ?
C3 N2 C5 126.3(3) . . ?
N4 C15 S2 126.6(3) . . ?
N4 C15 N3 106.0(3) . . ?
N3 C15 S2 127.4(3) . . ?
N1 C4 S1 126.7(3) . . ?
N1 C4 N2 105.8(3) . . ?
N2 C4 S1 127.4(2) . . ?
C26 C22 C21 120.4(3) . . ?
C23 C22 C26 118.2(3) . . ?
C23 C22 C21 121.3(3) . . ?
C26 C25 H25 119.8 . . ?
C33 C25 H25 119.8 . . ?
C33 C25 C26 120.5(3) . . ?
C22 C26 C25 121.1(3) . . ?
C22 C26 H26 119.4 . . ?
C25 C26 H26 119.4 . . ?
N7 C29 S4 126.7(2) . . ?
N8 C29 S4 127.9(2) . . ?
N8 C29 N7 105.3(3) . . ?
N6 C17 S3 127.1(2) . . ?
N6 C17 N5 105.9(3) . . ?
N5 C17 S3 127.0(2) . . ?
C8 C9 C10 118.3(3) . . ?
C8 C9 C12 120.9(3) . . ?
C10 C9 C12 120.8(3) . . ?
C25 C33 C28 122.4(3) . . ?
C24 C33 C25 118.0(3) . . ?
C24 C33 C28 119.5(3) . . ?
N9 C31 S5 178.3(4) . . ?
C33 C24 H24 119.4 . . ?
C23 C24 C33 121.3(3) . . ?
C23 C24 H24 119.4 . . ?
N6 C21 C22 112.8(3) . . ?
N6 C21 H21A 109.0 . . ?
N6 C21 H21B 109.0 . . ?
C22 C21 H21A 109.0 . . ?
C22 C21 H21B 109.0 . . ?
H21A C21 H21B 107.8 . . ?
N7 C28 C33 114.4(3) . . ?
N7 C28 H28A 108.6 . . ?
N7 C28 H28B 108.6 . . ?
C33 C28 H28A 108.6 . . ?
C33 C28 H28B 108.6 . . ?
H28A C28 H28B 107.6 . . ?
C7 C6 C5 120.1(3) . . ?
C11 C6 C7 118.4(3) . . ?
C11 C6 C5 121.5(4) . . ?
C6 C7 H7 119.6 . . ?
C6 C7 C8 120.8(3) . . ?
C8 C7 H7 119.6 . . ?
C9 C8 C7 121.0(4) . . ?
C9 C8 H8 119.5 . . ?
C7 C8 H8 119.5 . . ?
C9 C10 H10 119.8 . . ?
C11 C10 C9 120.4(3) . . ?
C11 C10 H10 119.8 . . ?
N7 C32 H32 126.2 . . ?
C27 C32 N7 107.6(3) . . ?
C27 C32 H32 126.2 . . ?
C22 C23 C24 120.8(3) . . ?
C22 C23 H23 119.6 . . ?
C24 C23 H23 119.6 . . ?
N4 C14 H14 126.2 . . ?
C13 C14 N4 107.6(3) . . ?
C13 C14 H14 126.2 . . ?
N8 C27 H27 126.4 . . ?
C32 C27 N8 107.2(3) . . ?
C32 C27 H27 126.4 . . ?
N6 C20 H20 126.6 . . ?
C19 C20 N6 106.8(3) . . ?
C19 C20 H20 126.6 . . ?
N3 C13 H13 126.4 . . ?
C14 C13 N3 107.2(3) . . ?
C14 C13 H13 126.4 . . ?
N5 C19 H19 126.2 . . ?
C20 C19 N5 107.6(3) . . ?
C20 C19 H19 126.2 . . ?
N3 C12 C9 113.2(3) . . ?
N3 C12 H12A 108.9 . . ?
N3 C12 H12B 108.9 . . ?
C9 C12 H12A 108.9 . . ?
C9 C12 H12B 108.9 . . ?
H12A C12 H12B 107.8 . . ?
N1 C1 H1A 109.5 . . ?
N1 C1 H1B 109.5 . . ?
N1 C1 H1C 109.5 . . ?
H1A C1 H1B 109.5 . . ?
H1A C1 H1C 109.5 . . ?
H1B C1 H1C 109.5 . . ?
N2 C3 H3 126.3 . . ?
C2 C3 N2 107.5(3) . . ?
C2 C3 H3 126.3 . . ?
C6 C11 C10 121.2(4) . . ?
C6 C11 H11 119.4 . . ?
C10 C11 H11 119.4 . . ?
N5 C18 H18A 109.5 . . ?
N5 C18 H18B 109.5 . . ?
N5 C18 H18C 109.5 . . ?
H18A C18 H18B 109.5 . . ?
H18A C18 H18C 109.5 . . ?
H18B C18 H18C 109.5 . . ?
N2 C5 C6 112.7(3) . . ?
N2 C5 H5A 109.1 . . ?
N2 C5 H5B 109.1 . . ?
C6 C5 H5A 109.1 . . ?
C6 C5 H5B 109.1 . . ?
H5A C5 H5B 107.8 . . ?
N1 C2 H2 126.1 . . ?
C3 C2 N1 107.8(3) . . ?
C3 C2 H2 126.1 . . ?
N8 C30 H30A 109.5 . . ?
N8 C30 H30B 109.5 . . ?
N8 C30 H30C 109.5 . . ?
H30A C30 H30B 109.5 . . ?
H30A C30 H30C 109.5 . . ?
H30B C30 H30C 109.5 . . ?
N4 C16 H16A 109.5 . . ?
N4 C16 H16B 109.5 . . ?
N4 C16 H16C 109.5 . . ?
H16A C16 H16B 109.5 . . ?
H16A C16 H16C 109.5 . . ?
H16B C16 H16C 109.5 . . ?

loop_
_geom_bond_atom_site_label_1
_geom_bond_atom_site_label_2
_geom_bond_distance
_geom_bond_site_symmetry_2
_geom_bond_publ_flag
Ag01 S1 2.6034(8) 2_667 ?
Ag01 S3 2.5536(9) . ?
Ag01 S2 2.5786(8) . ?
Ag01 S4 2.5627(9) 2_566 ?
S1 C4 1.694(3) . ?
S3 C17 1.694(3) . ?
S2 C15 1.700(3) . ?
S4 C29 1.687(3) . ?
S5 C31 1.639(5) . ?
N7 C29 1.362(4) . ?
N7 C28 1.462(4) . ?
N7 C32 1.372(5) . ?
N8 C29 1.349(4) . ?
N8 C27 1.383(5) . ?
N8 C30 1.457(4) . ?
N1 C4 1.350(4) . ?
N1 C1 1.453(5) . ?
N1 C2 1.377(5) . ?
N6 C17 1.344(4) . ?
N6 C21 1.465(4) . ?
N6 C20 1.381(5) . ?
N4 C15 1.340(4) . ?
N4 C14 1.369(5) . ?
N4 C16 1.463(5) . ?
N5 C17 1.351(4) . ?
N5 C19 1.373(5) . ?
N5 C18 1.459(4) . ?
N3 C15 1.360(4) . ?
N3 C13 1.382(5) . ?
N3 C12 1.456(5) . ?
N2 C4 1.355(4) . ?
N2 C3 1.378(5) . ?
N2 C5 1.462(5) . ?
C22 C26 1.382(5) . ?
C22 C21 1.507(4) . ?
C22 C23 1.380(5) . ?
N9 C31 1.148(5) . ?
C25 H25 0.9300 . ?
C25 C26 1.389(5) . ?
C25 C33 1.387(5) . ?
C26 H26 0.9300 . ?
C9 C8 1.373(5) . ?
C9 C10 1.385(5) . ?
C9 C12 1.517(5) . ?
C33 C24 1.384(5) . ?
C33 C28 1.508(5) . ?
C24 H24 0.9300 . ?
C24 C23 1.382(5) . ?
C21 H21A 0.9700 . ?
C21 H21B 0.9700 . ?
C28 H28A 0.9700 . ?
C28 H28B 0.9700 . ?
C6 C7 1.378(5) . ?
C6 C11 1.371(5) . ?
C6 C5 1.510(5) . ?
C7 H7 0.9300 . ?
C7 C8 1.383(5) . ?
C8 H8 0.9300 . ?
C10 H10 0.9300 . ?
C10 C11 1.384(6) . ?
C32 H32 0.9300 . ?
C32 C27 1.331(6) . ?
C23 H23 0.9300 . ?
C14 H14 0.9300 . ?
C14 C13 1.334(6) . ?
C27 H27 0.9300 . ?
C20 H20 0.9300 . ?
C20 C19 1.335(5) . ?
C13 H13 0.9300 . ?
C19 H19 0.9300 . ?
C12 H12A 0.9700 . ?
C12 H12B 0.9700 . ?
C1 H1A 0.9600 . ?
C1 H1B 0.9600 . ?
C1 H1C 0.9600 . ?
C3 H3 0.9300 . ?
C3 C2 1.324(6) . ?
C11 H11 0.9300 . ?
C18 H18A 0.9600 . ?
C18 H18B 0.9600 . ?
C18 H18C 0.9600 . ?
C5 H5A 0.9700 . ?
C5 H5B 0.9700 . ?
C2 H2 0.9300 . ?
C30 H30A 0.9600 . ?
C30 H30B 0.9600 . ?
C30 H30C 0.9600 . ?
C16 H16A 0.9600 . ?
C16 H16B 0.9600 . ?
C16 H16C 0.9600 . ?

loop_
_geom_torsion_atom_site_label_1
_geom_torsion_atom_site_label_2
_geom_torsion_atom_site_label_3
_geom_torsion_atom_site_label_4
_geom_torsion
_geom_torsion_site_symmetry_1
_geom_torsion_site_symmetry_2
_geom_torsion_site_symmetry_3
_geom_torsion_site_symmetry_4
_geom_torsion_publ_flag
Ag01 S1 C4 N1 84.6(3) 2_667 . . . ?
Ag01 S1 C4 N2 -97.2(3) 2_667 . . . ?
Ag01 S3 C17 N6 93.5(3) . . . . ?
Ag01 S3 C17 N5 -87.8(3) . . . . ?
Ag01 S2 C15 N4 -104.6(3) . . . . ?
Ag01 S2 C15 N3 76.3(3) . . . . ?
Ag01 S4 C29 N7 139.7(2) 2_566 . . . ?
Ag01 S4 C29 N8 -44.0(3) 2_566 . . . ?
N7 C32 C27 N8 -0.8(4) . . . . ?
N6 C20 C19 N5 0.2(5) . . . . ?
N4 C14 C13 N3 0.2(4) . . . . ?
N2 C3 C2 N1 0.5(4) . . . . ?
C15 N4 C14 C13 -0.2(4) . . . . ?
C15 N3 C13 C14 -0.2(4) . . . . ?
C15 N3 C12 C9 96.7(4) . . . . ?
C4 N1 C2 C3 -0.4(4) . . . . ?
C4 N2 C3 C2 -0.4(4) . . . . ?
C4 N2 C5 C6 136.2(3) . . . . ?
C25 C33 C24 C23 0.5(5) . . . . ?
C25 C33 C28 N7 -47.5(4) . . . . ?
C26 C22 C21 N6 -117.1(3) . . . . ?
C26 C22 C23 C24 -0.5(5) . . . . ?
C26 C25 C33 C24 -0.7(4) . . . . ?
C26 C25 C33 C28 -176.7(3) . . . . ?
C29 N7 C28 C33 -95.7(4) . . . . ?
C29 N7 C32 C27 1.6(4) . . . . ?
C29 N8 C27 C32 -0.3(4) . . . . ?
C17 N6 C21 C22 84.4(4) . . . . ?
C17 N6 C20 C19 0.4(5) . . . . ?
C17 N5 C19 C20 -0.8(5) . . . . ?
C9 C10 C11 C6 0.7(6) . . . . ?
C33 C25 C26 C22 0.3(5) . . . . ?
C33 C24 C23 C22 0.1(6) . . . . ?
C24 C33 C28 N7 136.5(3) . . . . ?
C21 N6 C17 S3 -4.5(5) . . . . ?
C21 N6 C17 N5 176.5(3) . . . . ?
C21 N6 C20 C19 -176.9(3) . . . . ?
C21 C22 C26 C25 -177.8(3) . . . . ?
C21 C22 C23 C24 177.6(3) . . . . ?
C28 N7 C29 S4 -2.3(4) . . . . ?
C28 N7 C29 N8 -179.3(3) . . . . ?
C28 N7 C32 C27 179.2(3) . . . . ?
C28 C33 C24 C23 176.7(3) . . . . ?
C6 C7 C8 C9 0.3(6) . . . . ?
C7 C6 C11 C10 -1.8(6) . . . . ?
C7 C6 C5 N2 116.6(4) . . . . ?
C8 C9 C10 C11 0.9(6) . . . . ?
C8 C9 C12 N3 94.1(4) . . . . ?
C10 C9 C8 C7 -1.4(5) . . . . ?
C10 C9 C12 N3 -86.1(4) . . . . ?
C32 N7 C29 S4 175.3(2) . . . . ?
C32 N7 C29 N8 -1.7(3) . . . . ?
C32 N7 C28 C33 87.1(4) . . . . ?
C23 C22 C26 C25 0.3(5) . . . . ?
C23 C22 C21 N6 64.9(4) . . . . ?
C14 N4 C15 S2 -179.2(2) . . . . ?
C14 N4 C15 N3 0.1(3) . . . . ?
C27 N8 C29 S4 -175.7(3) . . . . ?
C27 N8 C29 N7 1.2(4) . . . . ?
C20 N6 C17 S3 178.2(3) . . . . ?
C20 N6 C17 N5 -0.8(4) . . . . ?
C20 N6 C21 C22 -98.7(4) . . . . ?
C13 N3 C15 S2 179.3(2) . . . . ?
C13 N3 C15 N4 0.1(3) . . . . ?
C13 N3 C12 C9 -87.2(4) . . . . ?
C19 N5 C17 S3 -178.0(3) . . . . ?
C19 N5 C17 N6 1.0(4) . . . . ?
C12 N3 C15 S2 -4.1(5) . . . . ?
C12 N3 C15 N4 176.6(3) . . . . ?
C12 N3 C13 C14 -176.8(3) . . . . ?
C12 C9 C8 C7 178.5(3) . . . . ?
C12 C9 C10 C11 -178.9(4) . . . . ?
C1 N1 C4 S1 -2.3(5) . . . . ?
C1 N1 C4 N2 179.2(3) . . . . ?
C1 N1 C2 C3 -179.4(3) . . . . ?
C3 N2 C4 S1 -178.3(3) . . . . ?
C3 N2 C4 N1 0.2(3) . . . . ?
C3 N2 C5 C6 -48.2(5) . . . . ?
C11 C6 C7 C8 1.3(6) . . . . ?
C11 C6 C5 N2 -65.4(5) . . . . ?
C18 N5 C17 S3 2.6(5) . . . . ?
C18 N5 C17 N6 -178.4(3) . . . . ?
C18 N5 C19 C20 178.6(4) . . . . ?
C5 N2 C4 S1 -2.1(5) . . . . ?
C5 N2 C4 N1 176.5(3) . . . . ?
C5 N2 C3 C2 -176.6(4) . . . . ?
C5 C6 C7 C8 179.4(4) . . . . ?
C5 C6 C11 C10 -179.8(4) . . . . ?
C2 N1 C4 S1 178.6(2) . . . . ?
C2 N1 C4 N2 0.1(3) . . . . ?
C30 N8 C29 S4 1.3(5) . . . . ?
C30 N8 C29 N7 178.3(3) . . . . ?
C30 N8 C27 C32 -177.3(4) . . . . ?
C16 N4 C15 S2 3.2(5) . . . . ?
C16 N4 C15 N3 -177.5(3) . . . . ?
C16 N4 C14 C13 177.4(3) . . . . ?
